data_4501010
loop_
_publ_author_name
'Kopylovich, Maximilian N.'
'Karabach, Yauhen Yu.'
'Mahmudov, Kamran T.'
'Haukka, Matti'
'Kirillov, Alexander M.'
'Figiel, Pawe\/l J.'
'Pombeiro, Armando J. L.'

_publ_section_title
;
 Heterometallic Copper(II)--Potassium 3D Coordination Polymers Driven by
 Multifunctionalized Azo Derivatives of \b-Diketones
;
_journal_issue 10
_journal_name_full 'Crystal Growth &amp; Design'
_journal_page_first 4247
_journal_paper_doi 10.1021/cg200615s
_journal_volume 11
_journal_year 2011
_chemical_formula_moiety 'C11 H10 Cu K N3 O9 S, 2(H2 O)'
_chemical_formula_sum 'C11 H14 Cu K N3 O11 S'
_chemical_formula_weight 498.95
_chemical_name_systematic
; 
 ? 
;
_space_group_IT_number 14
_symmetry_cell_setting monoclinic
_symmetry_space_group_name_Hall '-P 2yn'
_symmetry_space_group_name_H-M 'P 1 21/n 1'
_atom_sites_solution_hydrogens geom
_atom_sites_solution_primary direct
_atom_sites_solution_secondary difmap
_audit_creation_method SHELXL-97
_cell_angle_alpha 90.00
_cell_angle_beta 96.9170(10)
_cell_angle_gamma 90.00
_cell_formula_units_Z 4
_cell_length_a 12.6476(2)
_cell_length_b 6.66910(10)
_cell_length_c 20.3388(3)
_cell_measurement_reflns_used 4552
_cell_measurement_temperature 100(2)
_cell_measurement_theta_max 30.03
_cell_measurement_theta_min 3.06
_cell_volume 1703.05(4)
_computing_cell_refinement 'SAINT (Bruker AXS, 2009)'
_computing_data_collection 'APEX2 (Bruker AXS, 2010)'
_computing_data_reduction 'SAINT (Bruker AXS, 2009)'
_computing_molecular_graphics 'Diamond v.3.2f (Brandenburg, 2010)'
_computing_publication_material 'SHELXL-97 (Sheldrick, 2008)'
_computing_structure_refinement 'SHELXL-97 (Sheldrick, 2008)'
_computing_structure_solution 'SHELXS-97 (Sheldrick, 2008)'
_diffrn_ambient_temperature 100(2)
_diffrn_detector_area_resol_mean 16
_diffrn_measured_fraction_theta_full 0.999
_diffrn_measured_fraction_theta_max 0.999
_diffrn_measurement_device '62mm x 62mm CCD camera on three-circle goniostat'
_diffrn_measurement_device_type 'Bruker SMART APEX II CCD'
_diffrn_measurement_method '\f scans and \w scans'
_diffrn_radiation_monochromator 'flat graphite crystal'
_diffrn_radiation_source 'fine-focus sealed tube'
_diffrn_radiation_type MoK\a
_diffrn_radiation_wavelength 0.71073
_diffrn_reflns_av_R_equivalents 0.0254
_diffrn_reflns_av_sigmaI/netI 0.0250
_diffrn_reflns_limit_h_max 15
_diffrn_reflns_limit_h_min -16
_diffrn_reflns_limit_k_max 8
_diffrn_reflns_limit_k_min -8
_diffrn_reflns_limit_l_max 22
_diffrn_reflns_limit_l_min -26
_diffrn_reflns_number 16423
_diffrn_reflns_theta_full 27.50
_diffrn_reflns_theta_max 27.50
_diffrn_reflns_theta_min 1.80
_exptl_absorpt_coefficient_mu 1.718
_exptl_absorpt_correction_T_max 0.8580
_exptl_absorpt_correction_T_min 0.7695
_exptl_absorpt_correction_type multi-scan
_exptl_absorpt_process_details 'SADABS (Sheldrick, 2008)'
_exptl_crystal_colour 'yellowish green'
_exptl_crystal_density_diffrn 1.946
_exptl_crystal_density_method 'not measured'
_exptl_crystal_description block
_exptl_crystal_F_000 1012
_exptl_crystal_size_max 0.16
_exptl_crystal_size_mid 0.16
_exptl_crystal_size_min 0.09
_refine_diff_density_max 0.801
_refine_diff_density_min -0.479
_refine_diff_density_rms 0.081
_refine_ls_extinction_method none
_refine_ls_goodness_of_fit_ref 1.067
_refine_ls_hydrogen_treatment constr
_refine_ls_matrix_type full
_refine_ls_number_parameters 255
_refine_ls_number_reflns 3921
_refine_ls_number_restraints 0
_refine_ls_restrained_S_all 1.067
_refine_ls_R_factor_all 0.0391
_refine_ls_R_factor_gt 0.0288
_refine_ls_shift/su_max 0.001
_refine_ls_shift/su_mean 0.000
_refine_ls_structure_factor_coef Fsqd
_refine_ls_weighting_details 'calc w=1/[\s^2^(Fo^2^)+(0.0355P)^2^+1.3907P] where P=(Fo^2^+2Fc^2^)/3'
_refine_ls_weighting_scheme calc
_refine_ls_wR_factor_gt 0.0714
_refine_ls_wR_factor_ref 0.0757
_reflns_number_gt 3293
_reflns_number_total 3921
_reflns_threshold_expression >2sigma(I)
_cod_data_source_file cg200615s_si_002.cif
_cod_data_source_block 2
_cod_original_sg_symbol_H-M 'P 21/n'
_cod_database_code 4501010

loop_
_symmetry_equiv_pos_as_xyz
'x, y, z'
'-x+1/2, y+1/2, -z+1/2'
'-x, -y, -z'
'x-1/2, -y-1/2, z-1/2'

loop_
_atom_site_label
_atom_site_type_symbol
_atom_site_fract_x
_atom_site_fract_y
_atom_site_fract_z
_atom_site_U_iso_or_equiv
_atom_site_adp_type
_atom_site_occupancy
_atom_site_symmetry_multiplicity
_atom_site_calc_flag
_atom_site_refinement_flags
Cu1 Cu 0.275467(19) 0.22431(4) 0.472115(12) 0.01102(8) Uani 1 1 d .
K1 K 0.07854(4) 0.75430(7) 0.53905(2) 0.01382(11) Uani 1 1 d .
S1 S 0.00405(4) 0.26126(7) 0.62525(3) 0.00922(11) Uani 1 1 d .
O1 O -0.02254(11) 0.0754(2) 0.58867(7) 0.0125(3) Uani 1 1 d .
O2 O -0.02374(11) 0.4357(2) 0.58421(7) 0.0128(3) Uani 1 1 d .
O3 O -0.03819(11) 0.2674(2) 0.68882(7) 0.0132(3) Uani 1 1 d .
O4 O 0.71434(13) 0.2046(3) 0.49107(8) 0.0271(4) Uani 1 1 d .
O5 O 0.39151(12) 0.2348(2) 0.42037(7) 0.0136(3) Uani 1 1 d .
O6 O 0.16560(12) 0.2396(2) 0.52953(7) 0.0141(3) Uani 1 1 d .
O7 O 0.18076(12) 0.1756(2) 0.39268(7) 0.0171(3) Uani 1 1 d .
H7O H 0.1716 0.3061 0.3843 0.026 Uiso 1 1 d R
H7P H 0.1221 0.1215 0.3949 0.026 Uiso 1 1 d R
O8 O 0.28988(12) 0.2687(2) 0.83514(8) 0.0166(3) Uani 1 1 d .
O9 O 0.44673(12) 0.2621(2) 0.80269(8) 0.0184(3) Uani 1 1 d .
N1 N 0.37297(13) 0.2506(2) 0.55057(9) 0.0103(4) Uani 1 1 d .
N2 N 0.47555(14) 0.2535(2) 0.55960(9) 0.0107(4) Uani 1 1 d .
N4 N 0.34884(14) 0.2659(2) 0.79092(9) 0.0112(4) Uani 1 1 d .
C1 C 0.14404(16) 0.2605(3) 0.64438(11) 0.0101(4) Uani 1 1 d .
C2 C 0.19005(16) 0.2659(3) 0.70927(11) 0.0104(4) Uani 1 1 d .
H2 H 0.1471 0.2700 0.7445 0.012 Uiso 1 1 calc R
C3 C 0.30109(16) 0.2654(3) 0.72238(10) 0.0106(4) Uani 1 1 d .
C4 C 0.36680(16) 0.2623(3) 0.67248(10) 0.0105(4) Uani 1 1 d .
H4 H 0.4421 0.2641 0.6826 0.013 Uiso 1 1 calc R
C5 C 0.31967(16) 0.2564(3) 0.60774(10) 0.0095(4) Uani 1 1 d .
C6 C 0.20678(16) 0.2518(3) 0.59130(10) 0.0105(4) Uani 1 1 d .
C7 C 0.53350(16) 0.2464(3) 0.50775(11) 0.0111(4) Uani 1 1 d .
C8 C 0.64941(17) 0.2405(3) 0.52960(11) 0.0138(4) Uani 1 1 d .
C9 C 0.68657(17) 0.2704(3) 0.60177(11) 0.0182(5) Uani 1 1 d .
H9A H 0.6695 0.1511 0.6266 0.027 Uiso 1 1 calc R
H9B H 0.6507 0.3875 0.6180 0.027 Uiso 1 1 calc R
H9C H 0.7638 0.2922 0.6079 0.027 Uiso 1 1 calc R
C10 C 0.49021(17) 0.2428(3) 0.43889(11) 0.0116(4) Uani 1 1 d .
C11 C 0.55809(18) 0.2510(3) 0.38389(11) 0.0159(5) Uani 1 1 d .
H11A H 0.5909 0.1195 0.3790 0.024 Uiso 1 1 calc R
H11B H 0.6139 0.3520 0.3940 0.024 Uiso 1 1 calc R
H11C H 0.5141 0.2867 0.3426 0.024 Uiso 1 1 calc R
O1S O -0.13298(12) -0.0138(2) 0.76605(8) 0.0192(3) Uani 1 1 d .
H1O H -0.1572 -0.0967 0.7288 0.029 Uiso 1 1 d R
H1P H -0.0986 0.0752 0.7452 0.029 Uiso 1 1 d R
O2S O -0.16683(12) 0.6017(2) 0.71503(7) 0.0176(3) Uani 1 1 d .
H2O H -0.1347 0.4859 0.7099 0.026 Uiso 1 1 d R
H2P H -0.2304 0.5675 0.7225 0.026 Uiso 1 1 d R

loop_
_atom_site_aniso_label
_atom_site_aniso_U_11
_atom_site_aniso_U_22
_atom_site_aniso_U_33
_atom_site_aniso_U_23
_atom_site_aniso_U_13
_atom_site_aniso_U_12
Cu1 0.00798(13) 0.01798(15) 0.00736(14) -0.00070(10) 0.00200(9) -0.00139(10)
K1 0.0145(2) 0.0164(2) 0.0107(2) 0.00005(17) 0.00195(17) -0.00072(17)
S1 0.0074(2) 0.0112(2) 0.0094(2) 0.00032(18) 0.00226(18) -0.00027(18)
O1 0.0119(7) 0.0123(7) 0.0135(8) -0.0013(6) 0.0028(6) -0.0029(6)
O2 0.0118(7) 0.0135(7) 0.0130(8) 0.0025(6) 0.0015(6) 0.0014(6)
O3 0.0112(7) 0.0175(8) 0.0117(8) 0.0001(6) 0.0048(6) 0.0004(6)
O4 0.0125(8) 0.0504(11) 0.0193(9) -0.0072(8) 0.0061(7) 0.0009(7)
O5 0.0102(7) 0.0206(8) 0.0103(7) -0.0002(6) 0.0022(6) -0.0013(6)
O6 0.0099(7) 0.0244(8) 0.0080(7) -0.0010(6) 0.0013(6) -0.0006(6)
O7 0.0139(7) 0.0224(8) 0.0147(8) 0.0013(7) 0.0006(6) -0.0067(6)
O8 0.0158(8) 0.0263(9) 0.0087(7) -0.0003(6) 0.0049(6) -0.0004(6)
O9 0.0102(7) 0.0305(9) 0.0138(8) -0.0007(6) -0.0014(6) -0.0004(6)
N1 0.0087(8) 0.0131(9) 0.0094(9) 0.0000(7) 0.0022(7) -0.0003(6)
N2 0.0097(8) 0.0102(8) 0.0126(9) -0.0004(7) 0.0032(7) -0.0003(6)
N4 0.0121(8) 0.0113(9) 0.0098(9) -0.0004(7) -0.0002(7) 0.0000(7)
C1 0.0075(9) 0.0103(10) 0.0128(10) -0.0008(8) 0.0020(8) -0.0007(7)
C2 0.0113(10) 0.0084(10) 0.0120(10) 0.0003(8) 0.0038(8) 0.0003(7)
C3 0.0116(10) 0.0109(10) 0.0090(10) -0.0001(8) 0.0007(8) -0.0008(7)
C4 0.0097(9) 0.0103(10) 0.0112(10) -0.0005(8) 0.0005(8) 0.0000(7)
C5 0.0095(9) 0.0096(10) 0.0099(10) -0.0006(7) 0.0030(7) 0.0001(7)
C6 0.0108(10) 0.0111(10) 0.0097(10) 0.0001(8) 0.0013(8) -0.0003(7)
C7 0.0111(10) 0.0107(10) 0.0121(10) -0.0009(8) 0.0033(8) -0.0014(7)
C8 0.0110(10) 0.0138(10) 0.0169(11) -0.0019(8) 0.0033(8) -0.0003(8)
C9 0.0112(10) 0.0255(12) 0.0175(12) -0.0055(9) 0.0005(9) 0.0017(9)
C10 0.0124(10) 0.0085(10) 0.0146(11) 0.0008(8) 0.0041(8) -0.0007(8)
C11 0.0137(10) 0.0217(12) 0.0131(11) 0.0018(9) 0.0051(8) 0.0006(8)
O1S 0.0214(8) 0.0208(8) 0.0167(8) -0.0024(7) 0.0077(7) -0.0039(7)
O2S 0.0185(8) 0.0149(8) 0.0204(9) -0.0002(6) 0.0061(6) -0.0003(6)

loop_
_atom_type_symbol
_atom_type_description
_atom_type_scat_dispersion_real
_atom_type_scat_dispersion_imag
_atom_type_scat_source
C C 0.0033 0.0016 'International Tables Vol C Tables 4.2.6.8 and 6.1.1.4'
H H 0.0000 0.0000 'International Tables Vol C Tables 4.2.6.8 and 6.1.1.4'
N N 0.0061 0.0033 'International Tables Vol C Tables 4.2.6.8 and 6.1.1.4'
O O 0.0106 0.0060 'International Tables Vol C Tables 4.2.6.8 and 6.1.1.4'
S S 0.1246 0.1234 'International Tables Vol C Tables 4.2.6.8 and 6.1.1.4'
K K 0.2009 0.2494 'International Tables Vol C Tables 4.2.6.8 and 6.1.1.4'
Cu Cu 0.3201 1.2651 'International Tables Vol C Tables 4.2.6.8 and 6.1.1.4'

loop_
_geom_angle_atom_site_label_1
_geom_angle_atom_site_label_2
_geom_angle_atom_site_label_3
_geom_angle
_geom_angle_site_symmetry_1
_geom_angle_site_symmetry_3
_geom_angle_publ_flag
N1 Cu1 O5 89.73(7) . . ?
N1 Cu1 O7 175.38(7) . . yes
O5 Cu1 O7 89.16(6) . . ?
N1 Cu1 O6 85.90(7) . . ?
O5 Cu1 O6 173.55(6) . . yes
O7 Cu1 O6 95.55(6) . . ?
O2 K1 O1 102.99(4) . 1_565 ?
O2 K1 O4 130.95(5) . 3_666 ?
O1 K1 O4 119.83(5) 1_565 3_666 ?
O2 K1 O2 82.68(4) . 3_566 ?
O1 K1 O2 126.97(4) 1_565 3_566 ?
O4 K1 O2 89.18(5) 3_666 3_566 ?
O2 K1 O1 123.16(4) . 3_566 ?
O1 K1 O1 87.06(4) 1_565 3_566 ?
O4 K1 O1 84.08(5) 3_666 3_566 ?
O2 K1 O1 50.23(4) 3_566 3_566 ?
O2 K1 O8 88.46(4) . 2_556 ?
O1 K1 O8 83.82(4) 1_565 2_556 ?
O4 K1 O8 74.52(5) 3_666 2_556 ?
O2 K1 O8 149.13(4) 3_566 2_556 ?
O1 K1 O8 148.34(4) 3_566 2_556 ?
O2 K1 O6 71.66(4) . 3_566 ?
O1 K1 O6 71.71(4) 1_565 3_566 ?
O4 K1 O6 141.43(5) 3_666 3_566 ?
O2 K1 O6 60.15(4) 3_566 3_566 ?
O1 K1 O6 58.75(4) 3_566 3_566 ?
O8 K1 O6 143.38(4) 2_556 3_566 ?
O2 K1 O9 64.61(4) . 2_556 ?
O1 K1 O9 61.41(4) 1_565 2_556 ?
O4 K1 O9 114.97(5) 3_666 2_556 ?
O2 K1 O9 147.01(4) 3_566 2_556 ?
O1 K1 O9 148.04(4) 3_566 2_556 ?
O8 K1 O9 40.57(4) 2_556 2_556 ?
O6 K1 O9 102.88(4) 3_566 2_556 ?
O2 K1 S1 102.01(3) . 3_566 ?
O1 K1 S1 106.56(3) 1_565 3_566 ?
O4 K1 S1 88.41(4) 3_666 3_566 ?
O2 K1 S1 25.02(3) 3_566 3_566 ?
O1 K1 S1 25.38(3) 3_566 3_566 ?
O8 K1 S1 162.87(3) 2_556 3_566 ?
O6 K1 S1 53.73(3) 3_566 3_566 ?
O9 K1 S1 156.56(3) 2_556 3_566 ?
O2 K1 K1 122.41(4) . 3_576 ?
O1 K1 K1 44.48(3) 1_565 3_576 ?
O4 K1 K1 105.34(4) 3_666 3_576 ?
O2 K1 K1 87.63(3) 3_566 3_576 ?
O1 K1 K1 42.57(3) 3_566 3_576 ?
O8 K1 K1 121.62(4) 2_556 3_576 ?
O6 K1 K1 54.78(3) 3_566 3_576 ?
O9 K1 K1 105.73(3) 2_556 3_576 ?
S1 K1 K1 63.846(14) 3_566 3_576 ?
O2 K1 K1 42.39(3) . 3_566 ?
O1 K1 K1 123.73(3) 1_565 3_566 ?
O4 K1 K1 114.68(4) 3_666 3_566 ?
O2 K1 K1 40.29(3) 3_566 3_566 ?
O1 K1 K1 85.51(3) 3_566 3_566 ?
O8 K1 K1 124.46(4) 2_556 3_566 ?
O6 K1 K1 57.08(3) 3_566 3_566 ?
O9 K1 K1 106.89(3) 2_556 3_566 ?
S1 K1 K1 61.301(14) 3_566 3_566 ?
K1 K1 K1 108.74(2) 3_576 3_566 ?
O2 S1 O3 113.48(8) . . ?
O2 S1 O1 111.22(9) . . ?
O3 S1 O1 112.86(8) . . ?
O2 S1 C1 107.23(9) . . ?
O3 S1 C1 105.63(9) . . ?
O1 S1 C1 105.79(9) . . ?
O2 S1 K1 55.33(6) . 3_566 ?
O3 S1 K1 140.80(6) . 3_566 ?
O1 S1 K1 56.42(6) . 3_566 ?
C1 S1 K1 113.56(7) . 3_566 ?
S1 O1 K1 139.30(8) . 1_545 ?
S1 O1 K1 98.20(7) . 3_566 ?
K1 O1 K1 92.94(4) 1_545 3_566 ?
S1 O2 K1 137.13(8) . . ?
S1 O2 K1 99.65(7) . 3_566 ?
K1 O2 K1 97.32(4) . 3_566 ?
C8 O4 K1 147.71(15) . 3_666 ?
C10 O5 Cu1 129.53(14) . . ?
C6 O6 Cu1 110.77(13) . . ?
C6 O6 K1 131.72(12) . 3_566 ?
Cu1 O6 K1 117.48(6) . 3_566 ?
Cu1 O7 H7O 92.8 . . ?
Cu1 O7 H7P 119.9 . . ?
H7O O7 H7P 109.7 . . ?
N4 O8 K1 108.13(12) . 2_546 ?
N4 O9 K1 88.66(12) . 2_546 ?
N2 N1 C5 117.03(17) . . ?
N2 N1 Cu1 131.32(14) . . ?
C5 N1 Cu1 111.54(13) . . ?
N1 N2 C7 121.21(18) . . ?
O9 N4 O8 122.62(18) . . ?
O9 N4 C3 118.60(17) . . ?
O8 N4 C3 118.78(17) . . ?
C2 C1 C6 121.38(19) . . ?
C2 C1 S1 120.50(16) . . ?
C6 C1 S1 118.11(16) . . ?
C1 C2 C3 118.79(19) . . ?
C1 C2 H2 120.6 . . ?
C3 C2 H2 120.6 . . ?
C4 C3 C2 122.50(19) . . ?
C4 C3 N4 119.09(18) . . ?
C2 C3 N4 118.40(18) . . ?
C5 C4 C3 118.09(19) . . ?
C5 C4 H4 121.0 . . ?
C3 C4 H4 121.0 . . ?
C4 C5 N1 126.32(19) . . ?
C4 C5 C6 121.98(19) . . ?
N1 C5 C6 111.69(18) . . ?
O6 C6 C1 122.81(19) . . ?
O6 C6 C5 119.98(18) . . ?
C1 C6 C5 117.21(19) . . ?
N2 C7 C10 125.36(19) . . ?
N2 C7 C8 112.09(19) . . ?
C10 C7 C8 122.54(19) . . ?
O4 C8 C7 121.9(2) . . ?
O4 C8 C9 119.8(2) . . ?
C7 C8 C9 118.20(19) . . ?
C8 C9 H9A 109.5 . . ?
C8 C9 H9B 109.5 . . ?
H9A C9 H9B 109.5 . . ?
C8 C9 H9C 109.5 . . ?
H9A C9 H9C 109.5 . . ?
H9B C9 H9C 109.5 . . ?
O5 C10 C7 122.53(19) . . ?
O5 C10 C11 114.60(19) . . ?
C7 C10 C11 122.87(19) . . ?
C10 C11 H11A 109.5 . . ?
C10 C11 H11B 109.5 . . ?
H11A C11 H11B 109.5 . . ?
C10 C11 H11C 109.5 . . ?
H11A C11 H11C 109.5 . . ?
H11B C11 H11C 109.5 . . ?
H1O O1S H1P 97.9 . . ?
H2O O2S H2P 103.9 . . ?

loop_
_geom_bond_atom_site_label_1
_geom_bond_atom_site_label_2
_geom_bond_distance
_geom_bond_site_symmetry_2
_geom_bond_publ_flag
Cu1 N1 1.9037(18) . yes
Cu1 O5 1.9075(14) . yes
Cu1 O7 1.9194(15) . yes
Cu1 O6 1.9224(15) . yes
K1 O2 2.7051(15) . yes
K1 O1 2.7476(15) 1_565 ?
K1 O4 2.7748(17) 3_666 ?
K1 O2 2.8201(15) 3_566 ?
K1 O1 2.8454(15) 3_566 ?
K1 O8 2.8812(17) 2_556 ?
K1 O6 3.2316(16) 3_566 ?
K1 O9 3.2732(16) 2_556 ?
K1 S1 3.3805(7) 3_566 ?
K1 K1 4.0557(9) 3_576 ?
K1 K1 4.1491(9) 3_566 ?
S1 O2 1.4503(15) . ?
S1 O3 1.4577(15) . ?
S1 O1 1.4639(15) . ?
S1 C1 1.766(2) . ?
S1 K1 3.3805(7) 3_566 ?
O1 K1 2.7476(15) 1_545 ?
O1 K1 2.8454(15) 3_566 ?
O2 K1 2.8201(15) 3_566 ?
O4 C8 1.225(3) . ?
O4 K1 2.7748(16) 3_666 ?
O5 C10 1.261(3) . ?
O6 C6 1.303(3) . ?
O6 K1 3.2317(15) 3_566 ?
O7 H7O 0.8912 . ?
O7 H7P 0.8309 . ?
O8 N4 1.236(2) . ?
O8 K1 2.8811(17) 2_546 ?
O9 N4 1.233(2) . ?
O9 K1 3.2731(16) 2_546 ?
N1 N2 1.288(2) . ?
N1 C5 1.413(3) . ?
N2 C7 1.355(3) . ?
N4 C3 1.451(3) . ?
C1 C2 1.377(3) . ?
C1 C6 1.416(3) . ?
C2 C3 1.398(3) . ?
C2 H2 0.9500 . ?
C3 C4 1.387(3) . ?
C4 C5 1.379(3) . ?
C4 H4 0.9500 . ?
C5 C6 1.427(3) . ?
C7 C10 1.441(3) . ?
C7 C8 1.480(3) . ?
C8 C9 1.500(3) . ?
C9 H9A 0.9800 . ?
C9 H9B 0.9800 . ?
C9 H9C 0.9800 . ?
C10 C11 1.491(3) . ?
C11 H11A 0.9800 . ?
C11 H11B 0.9800 . ?
C11 H11C 0.9800 . ?
O1S H1O 0.9586 . ?
O1S H1P 0.8749 . ?
O2S H2O 0.8844 . ?
O2S H2P 0.8663 . ?

loop_
_geom_hbond_atom_site_label_D
_geom_hbond_atom_site_label_H
_geom_hbond_atom_site_label_A
_geom_hbond_distance_DH
_geom_hbond_distance_HA
_geom_hbond_distance_DA
_geom_hbond_angle_DHA
_geom_hbond_site_symmetry_A
_geom_hbond_publ_flag
O7 H7O O2S 0.89 2.11 2.635(2) 117.1 3_566 yes
O7 H7P O1 0.83 1.88 2.671(2) 159.4 3_556 yes
O7 H7P S1 0.83 3.01 3.7257(16) 145.3 3_556 yes
O1S H1O O2S 0.96 2.03 2.780(2) 133.4 1_545 yes
O1S H1O O7 0.96 2.51 3.389(2) 152.8 3_556 yes
O1S H1P O3 0.87 1.94 2.806(2) 171.9 . yes
O2S H2O O3 0.88 1.98 2.847(2) 166.3 . yes
O2S H2O S1 0.88 3.00 3.7562(15) 144.3 . yes
O2S H2P O1S 0.87 1.85 2.718(2) 176.7 2_456 yes
